data_7202032
loop_
_publ_author_name
'Giarrusso, Marilena A.'
'Higham, Luke T.'
'Kreher, Ulf P.'
'Mohan, Ram S.'
'Rosamilia, Anthony E.'
'Scott, Janet L.'
'Strauss, Christopher R.'

_publ_section_title
;
 Platform technology for dienone and phenol--formaldehyde architectures
;
_journal_issue 8
_journal_name_full 'Green Chemistry'
_journal_page_first 842
_journal_paper_doi 10.1039/b802755b
_journal_volume 10
_journal_year 2008
_chemical_formula_moiety '(C46 H44 O7)2 (C H Cl3)2'
_chemical_formula_sum 'C94 H90 Cl6 O14'
_chemical_formula_weight 1656.36
_chemical_name_systematic
;3,4:9,10:18,19:27,28-Tetrabenzo-5,8,20,23,26-pentaoxatricyclo[28.3.1.1(12,16)]-
pentatriaconta-1(34),3,9,12,14,16(35),18,27,30,32-decaene-34,35-diol
chloroform solvate
;
_space_group_IT_number 14
_symmetry_cell_setting monoclinic
_symmetry_Int_Tables_number 14
_symmetry_space_group_name_Hall '-P 2ybc'
_symmetry_space_group_name_H-M 'P 1 21/c 1'
_atom_sites_solution_hydrogens geom
_atom_sites_solution_primary direct
_atom_sites_solution_secondary difmap
_audit_creation_method SHELXL-97
_cell_angle_alpha 90.00
_cell_angle_beta 92.3770(10)
_cell_angle_gamma 90.00
_cell_formula_units_Z 4
_cell_length_a 12.1150(3)
_cell_length_b 22.3638(5)
_cell_length_c 30.8380(8)
_cell_measurement_temperature 123(2)
_cell_volume 8348.0(4)
_computing_cell_refinement 'Nonius collect'
_computing_data_collection 'Nonius collect'
_computing_data_reduction 'Nonius collect'
_computing_molecular_graphics X-Seed
_computing_publication_material ciftab
_computing_structure_refinement 'SHELXL-97 (Sheldrick, 1997)'
_computing_structure_solution 'SHELXS-97 (Sheldrick, 1990)'
_diffrn_ambient_temperature 123(2)
_diffrn_measured_fraction_theta_full 0.984
_diffrn_measured_fraction_theta_max 0.984
_diffrn_measurement_device_type 'Enraf Nonius Kappa CCD'
_diffrn_measurement_method 'phi and omega scans'
_diffrn_radiation_monochromator graphite
_diffrn_radiation_type MoK\a
_diffrn_radiation_wavelength 0.71073
_diffrn_reflns_av_R_equivalents 0.1973
_diffrn_reflns_av_sigmaI/netI 0.3025
_diffrn_reflns_limit_h_max 15
_diffrn_reflns_limit_h_min -15
_diffrn_reflns_limit_k_max 17
_diffrn_reflns_limit_k_min -29
_diffrn_reflns_limit_l_max 33
_diffrn_reflns_limit_l_min -40
_diffrn_reflns_number 85438
_diffrn_reflns_theta_full 27.96
_diffrn_reflns_theta_max 27.96
_diffrn_reflns_theta_min 1.61
_diffrn_source 'fine-focus sealed tube'
_exptl_absorpt_coefficient_mu 0.271
_exptl_absorpt_correction_T_max 0.9734
_exptl_absorpt_correction_T_min 0.9605
_exptl_absorpt_correction_type none
_exptl_crystal_colour colourless
_exptl_crystal_density_diffrn 1.318
_exptl_crystal_density_method 'not measured'
_exptl_crystal_description blocks
_exptl_crystal_F_000 3472
_exptl_crystal_recrystallization_method 'slow evaporation from CHCl3 solution'
_exptl_crystal_size_max 0.15
_exptl_crystal_size_mid 0.15
_exptl_crystal_size_min 0.10
_refine_diff_density_max 0.761
_refine_diff_density_min -0.850
_refine_diff_density_rms 0.074
_refine_ls_extinction_method none
_refine_ls_goodness_of_fit_ref 1.009
_refine_ls_hydrogen_treatment mixed
_refine_ls_matrix_type full
_refine_ls_number_parameters 1028
_refine_ls_number_reflns 19746
_refine_ls_number_restraints 12
_refine_ls_restrained_S_all 1.021
_refine_ls_R_factor_all 0.2959
_refine_ls_R_factor_gt 0.0939
_refine_ls_shift/su_max 0.002
_refine_ls_shift/su_mean 0.000
_refine_ls_structure_factor_coef Fsqd
_refine_ls_weighting_details 'calc w=1/[\s^2^(Fo^2^)+(0.0779P)^2^+0.6859P] where P=(Fo^2^+2Fc^2^)/3'
_refine_ls_weighting_scheme calc
_refine_ls_wR_factor_gt 0.1596
_refine_ls_wR_factor_ref 0.2157
_reflns_number_gt 6972
_reflns_number_total 19746
_reflns_threshold_expression >2sigma(I)
_cod_data_source_file b802755b.txt
_cod_data_source_block 46_CHCl3
_cod_original_sg_symbol_H-M 'P 21/c'
_cod_database_code 7202032

loop_
_symmetry_equiv_pos_as_xyz
'x, y, z'
'-x, y+1/2, -z+1/2'
'-x, -y, -z'
'x, -y-1/2, z-1/2'

loop_
_atom_site_label
_atom_site_type_symbol
_atom_site_fract_x
_atom_site_fract_y
_atom_site_fract_z
_atom_site_U_iso_or_equiv
_atom_site_adp_type
_atom_site_occupancy
_atom_site_symmetry_multiplicity
_atom_site_calc_flag
_atom_site_refinement_flags
_atom_site_disorder_assembly
_atom_site_disorder_group
O1 O 0.8200(2) 0.86934(12) 0.20415(9) 0.0270(7) Uani 1 1 d . . .
H1O H 0.8275 0.8564 0.2297 0.032 Uiso 1 1 calc R . .
C1 C 0.8847(3) 0.91959(17) 0.19968(15) 0.0205(10) Uani 1 1 d . . .
O2 O 0.7794(2) 0.83657(13) 0.28944(10) 0.0356(8) Uani 1 1 d . . .
C2 C 0.9506(3) 0.94278(18) 0.23350(14) 0.0193(10) Uani 1 1 d . . .
O3 O 0.7822(2) 0.72806(12) 0.24762(9) 0.0267(7) Uani 1 1 d . . .
C3 C 0.9537(3) 0.91565(17) 0.27856(14) 0.0229(11) Uani 1 1 d . . .
H3A H 0.9586 0.8716 0.2758 0.028 Uiso 1 1 calc R . .
H3B H 1.0215 0.9295 0.2945 0.028 Uiso 1 1 calc R . .
O4 O 0.5606(2) 0.78772(12) 0.11958(9) 0.0279(8) Uani 1 1 d . . .
H4O H 0.5022 0.8017 0.1079 0.033 Uiso 1 1 calc R . .
C4 C 0.8560(3) 0.93059(18) 0.30485(13) 0.0209(10) Uani 1 1 d . . .
O5 O 0.3681(2) 0.85750(13) 0.11878(10) 0.0346(8) Uani 1 1 d . . .
C5 C 0.7705(3) 0.89055(19) 0.31069(14) 0.0240(11) Uani 1 1 d . . .
O6 O 0.4418(2) 0.91137(13) 0.04383(10) 0.0345(8) Uani 1 1 d . . .
C6 C 0.7402(4) 0.78346(19) 0.31050(14) 0.0302(12) Uani 1 1 d . . .
H6A H 0.6604 0.7775 0.3036 0.036 Uiso 1 1 calc R . .
H6B H 0.7519 0.7867 0.3424 0.036 Uiso 1 1 calc R . .
O7 O 0.6844(2) 0.88719(12) 0.05172(9) 0.0274(7) Uani 1 1 d . . .
C7 C 0.8058(4) 0.7326(2) 0.29331(14) 0.0322(12) Uani 1 1 d . . .
H7A H 0.8857 0.7397 0.2991 0.039 Uiso 1 1 calc R . .
H7B H 0.7856 0.6949 0.3078 0.039 Uiso 1 1 calc R . .
C8 C 0.8520(3) 0.69446(19) 0.22355(15) 0.0236(11) Uani 1 1 d . . .
C9 C 0.8347(3) 0.69766(18) 0.17829(14) 0.0203(10) Uani 1 1 d . . .
C10 C 0.7419(3) 0.73385(17) 0.15765(14) 0.0207(10) Uani 1 1 d . . .
H10A H 0.7634 0.7467 0.1285 0.025 Uiso 1 1 calc R . .
H10B H 0.7317 0.7703 0.1752 0.025 Uiso 1 1 calc R . .
C11 C 0.6320(3) 0.70092(18) 0.15315(13) 0.0197(10) Uani 1 1 d . . .
C12 C 0.5412(3) 0.73028(19) 0.13396(14) 0.0218(11) Uani 1 1 d . . .
C13 C 0.4381(3) 0.70325(19) 0.12863(14) 0.0245(11) Uani 1 1 d . . .
C14 C 0.3380(3) 0.7350(2) 0.10823(14) 0.0293(12) Uani 1 1 d . . .
H14A H 0.3630 0.7618 0.0850 0.035 Uiso 1 1 calc R . .
H14B H 0.2883 0.7048 0.0945 0.035 Uiso 1 1 calc R . .
C15 C 0.2730(3) 0.7715(2) 0.13984(14) 0.0275(11) Uani 1 1 d . . .
C16 C 0.2863(3) 0.8335(2) 0.14362(15) 0.0262(11) Uani 1 1 d . . .
C17 C 0.3776(3) 0.92157(19) 0.11551(15) 0.0314(12) Uani 1 1 d . . .
H17A H 0.3938 0.9392 0.1445 0.038 Uiso 1 1 calc R . .
H17B H 0.3076 0.9389 0.1035 0.038 Uiso 1 1 calc R . .
C18 C 0.4701(4) 0.9346(2) 0.08599(15) 0.0312(12) Uani 1 1 d . . .
H18A H 0.4823 0.9782 0.0843 0.037 Uiso 1 1 calc R . .
H18B H 0.5392 0.9157 0.0975 0.037 Uiso 1 1 calc R . .
C19 C 0.5235(4) 0.9196(2) 0.01274(15) 0.0363(13) Uani 1 1 d . . .
H19A H 0.5570 0.9596 0.0170 0.044 Uiso 1 1 calc R . .
H19B H 0.4873 0.9187 -0.0166 0.044 Uiso 1 1 calc R . .
C20 C 0.6140(3) 0.87360(19) 0.01477(14) 0.0284(11) Uani 1 1 d . . .
H20A H 0.5823 0.8330 0.0176 0.034 Uiso 1 1 calc R . .
H20B H 0.6563 0.8750 -0.0120 0.034 Uiso 1 1 calc R . .
C21 C 0.7758(3) 0.85189(19) 0.06023(14) 0.0207(10) Uani 1 1 d . . .
C22 C 0.8406(3) 0.86889(18) 0.09674(13) 0.0193(10) Uani 1 1 d . . .
C23 C 0.8023(3) 0.92202(18) 0.12256(13) 0.0233(11) Uani 1 1 d . . .
H23A H 0.7865 0.9553 0.1021 0.028 Uiso 1 1 calc R . .
H23B H 0.7319 0.9112 0.1357 0.028 Uiso 1 1 calc R . .
C24 C 0.8805(3) 0.94455(18) 0.15806(14) 0.0205(10) Uani 1 1 d . . .
C25 C 0.9495(3) 0.99336(18) 0.15099(14) 0.0228(11) Uani 1 1 d . . .
H25 H 0.9507 1.0103 0.1228 0.027 Uiso 1 1 calc R . .
C26 C 1.0161(3) 1.01766(18) 0.18403(15) 0.0241(11) Uani 1 1 d . . .
H26 H 1.0619 1.0511 0.1786 0.029 Uiso 1 1 calc R . .
C27 C 1.0149(3) 0.99258(18) 0.22513(14) 0.0223(11) Uani 1 1 d . . .
H27 H 1.0591 1.0098 0.2480 0.027 Uiso 1 1 calc R . .
C28 C 0.8497(4) 0.9852(2) 0.32536(16) 0.0416(14) Uani 1 1 d . . .
H28 H 0.9082 1.0131 0.3226 0.050 Uiso 1 1 calc R . .
C29 C 0.7614(5) 1.0004(2) 0.34959(18) 0.0572(17) Uani 1 1 d . . .
H29 H 0.7590 1.0385 0.3632 0.069 Uiso 1 1 calc R . .
C30 C 0.6769(4) 0.9607(3) 0.35416(17) 0.0507(16) Uani 1 1 d . . .
H30 H 0.6157 0.9714 0.3708 0.061 Uiso 1 1 calc R . .
C31 C 0.6800(4) 0.9051(2) 0.33468(15) 0.0357(13) Uani 1 1 d . . .
H31 H 0.6214 0.8775 0.3377 0.043 Uiso 1 1 calc R . .
C32 C 0.9366(4) 0.65928(19) 0.24149(15) 0.0300(12) Uani 1 1 d . . .
H32 H 0.9477 0.6571 0.2721 0.036 Uiso 1 1 calc R . .
C33 C 1.0048(4) 0.62750(18) 0.21516(16) 0.0312(12) Uani 1 1 d . . .
H33 H 1.0627 0.6037 0.2277 0.037 Uiso 1 1 calc R . .
C34 C 0.9888(4) 0.63031(18) 0.17084(16) 0.0286(12) Uani 1 1 d . . .
H34 H 1.0353 0.6083 0.1526 0.034 Uiso 1 1 calc R . .
C35 C 0.9050(3) 0.66534(18) 0.15299(15) 0.0245(11) Uani 1 1 d . . .
H35 H 0.8953 0.6673 0.1223 0.029 Uiso 1 1 calc R . .
C36 C 0.6181(3) 0.64272(19) 0.16697(14) 0.0256(11) Uani 1 1 d . . .
H36 H 0.6793 0.6219 0.1799 0.031 Uiso 1 1 calc R . .
C37 C 0.5158(4) 0.6139(2) 0.16223(16) 0.0361(13) Uani 1 1 d . . .
H37 H 0.5072 0.5738 0.1717 0.043 Uiso 1 1 calc R . .
C38 C 0.4280(4) 0.6447(2) 0.14354(15) 0.0331(12) Uani 1 1 d . . .
H38 H 0.3581 0.6255 0.1407 0.040 Uiso 1 1 calc R . .
C39 C 0.1964(3) 0.7447(2) 0.16564(15) 0.0311(12) Uani 1 1 d . . .
H39 H 0.1867 0.7026 0.1639 0.037 Uiso 1 1 calc R . .
C40 C 0.1338(3) 0.7770(2) 0.19376(15) 0.0353(13) Uani 1 1 d . . .
H40 H 0.0817 0.7574 0.2111 0.042 Uiso 1 1 calc R . .
C41 C 0.1478(3) 0.8379(2) 0.19637(15) 0.0320(12) Uani 1 1 d . . .
H41 H 0.1046 0.8604 0.2155 0.038 Uiso 1 1 calc R . .
C42 C 0.2243(3) 0.8671(2) 0.17142(15) 0.0288(12) Uani 1 1 d . . .
H42 H 0.2338 0.9092 0.1734 0.035 Uiso 1 1 calc R . .
C43 C 0.8046(3) 0.80322(19) 0.03530(14) 0.0259(11) Uani 1 1 d . . .
H43 H 0.7608 0.7923 0.0103 0.031 Uiso 1 1 calc R . .
C44 C 0.8987(3) 0.77047(19) 0.04740(14) 0.0268(11) Uani 1 1 d . . .
H44 H 0.9179 0.7365 0.0308 0.032 Uiso 1 1 calc R . .
C45 C 0.9641(3) 0.78666(18) 0.08302(14) 0.0238(11) Uani 1 1 d . . .
H45 H 1.0292 0.7647 0.0907 0.029 Uiso 1 1 calc R . .
C46 C 0.9337(3) 0.83570(18) 0.10775(14) 0.0222(11) Uani 1 1 d . . .
H46 H 0.9780 0.8465 0.1327 0.027 Uiso 1 1 calc R . .
O1' O 0.4161(2) 0.86102(12) 0.34085(9) 0.0281(8) Uani 1 1 d . . .
H1O' H 0.4046 0.8532 0.3144 0.034 Uiso 1 1 calc R . .
C1' C 0.3571(4) 0.91138(18) 0.35144(15) 0.0244(11) Uani 1 1 d . . .
O2' O 0.4427(2) 0.84226(12) 0.25220(9) 0.0244(7) Uani 1 1 d . . .
C2' C 0.2900(3) 0.94288(18) 0.32166(14) 0.0241(11) Uani 1 1 d . . .
O3' O 0.4598(2) 0.72774(12) 0.28905(9) 0.0246(7) Uani 1 1 d . . .
C3' C 0.2861(3) 0.92683(18) 0.27423(14) 0.0241(11) Uani 1 1 d . . .
H3C H 0.2226 0.9475 0.2597 0.029 Uiso 1 1 calc R . .
H3D H 0.2733 0.8833 0.2713 0.029 Uiso 1 1 calc R . .
O4' O 0.6923(2) 0.75371(12) 0.42155(9) 0.0284(8) Uani 1 1 d . . .
H4O' H 0.7513 0.7652 0.4342 0.034 Uiso 1 1 calc R . .
C4' C 0.3895(3) 0.94286(19) 0.25128(13) 0.0214(10) Uani 1 1 d . . .
O5' O 0.8853(2) 0.81854(13) 0.42434(10) 0.0380(9) Uani 1 1 d . . .
C5' C 0.4663(3) 0.90022(19) 0.23951(13) 0.0217(11) Uani 1 1 d . . .
O6' O 0.8075(3) 0.86316(13) 0.50039(11) 0.0409(9) Uani 1 1 d . . .
C6' C 0.4972(3) 0.79425(18) 0.23144(14) 0.0249(11) Uani 1 1 d . . .
H6C H 0.5759 0.7925 0.2414 0.030 Uiso 1 1 calc R . .
H6D H 0.4931 0.7996 0.1995 0.030 Uiso 1 1 calc R . .
O7' O 0.5630(3) 0.85367(13) 0.49492(10) 0.0348(8) Uani 1 1 d . . .
C7' C 0.4387(4) 0.73829(19) 0.24377(14) 0.0284(11) Uani 1 1 d . . .
H7C H 0.3583 0.7426 0.2375 0.034 Uiso 1 1 calc R . .
H7D H 0.4655 0.7041 0.2267 0.034 Uiso 1 1 calc R . .
C8' C 0.3965(3) 0.68492(18) 0.30864(15) 0.0216(11) Uani 1 1 d . . .
C9' C 0.4164(3) 0.67702(17) 0.35311(15) 0.0203(10) Uani 1 1 d . . .
C10' C 0.5082(3) 0.70897(17) 0.37835(13) 0.0212(10) Uani 1 1 d . . .
H10C H 0.4838 0.7173 0.4080 0.025 Uiso 1 1 calc R . .
H10D H 0.5221 0.7478 0.3642 0.025 Uiso 1 1 calc R . .
C11' C 0.6160(3) 0.67360(18) 0.38162(13) 0.0191(10) Uani 1 1 d . . .
C12' C 0.7082(3) 0.69835(18) 0.40345(13) 0.0175(10) Uani 1 1 d . . .
C13' C 0.8094(3) 0.66897(19) 0.40698(13) 0.0217(11) Uani 1 1 d . . .
C14' C 0.9132(3) 0.69619(19) 0.42882(14) 0.0273(11) Uani 1 1 d . . .
H14C H 0.8916 0.7205 0.4539 0.033 Uiso 1 1 calc R . .
H14D H 0.9616 0.6635 0.4400 0.033 Uiso 1 1 calc R . .
C15' C 0.9781(3) 0.7353(2) 0.39859(14) 0.0233(11) Uani 1 1 d . . .
C16' C 0.9659(3) 0.7968(2) 0.39777(16) 0.0312(12) Uani 1 1 d . . .
C17' C 0.8774(4) 0.88230(19) 0.43159(16) 0.0351(13) Uani 1 1 d . . .
H17C H 0.8645 0.9036 0.4037 0.042 Uiso 1 1 calc R . .
H17D H 0.9465 0.8976 0.4458 0.042 Uiso 1 1 calc R . .
C18' C 0.7827(4) 0.8915(2) 0.46004(15) 0.0368(13) Uani 1 1 d . . .
H18C H 0.7703 0.9348 0.4645 0.044 Uiso 1 1 calc R . .
H18D H 0.7147 0.8741 0.4463 0.044 Uiso 1 1 calc R . .
C19' C 0.7313(4) 0.8746(2) 0.53298(16) 0.0434(14) Uani 1 1 d . . .
H19C H 0.7069 0.9168 0.5305 0.052 Uiso 1 1 calc R . .
H19D H 0.7697 0.8697 0.5617 0.052 Uiso 1 1 calc R . .
C20' C 0.6313(4) 0.8352(2) 0.53103(16) 0.0432(14) Uani 1 1 d . . .
H20C H 0.6534 0.7929 0.5276 0.052 Uiso 1 1 calc R . .
H20D H 0.5908 0.8389 0.5581 0.052 Uiso 1 1 calc R . .
C21' C 0.4706(4) 0.8202(2) 0.48337(15) 0.0305(12) Uani 1 1 d . . .
C22' C 0.4088(4) 0.8425(2) 0.44784(14) 0.0304(12) Uani 1 1 d . . .
C23' C 0.4501(4) 0.8984(2) 0.42577(15) 0.0392(13) Uani 1 1 d . . .
H11A H 0.4738 0.9274 0.4486 0.047 Uiso 1 1 calc R . .
H11B H 0.5164 0.8875 0.4097 0.047 Uiso 1 1 calc R . .
C24' C 0.3693(4) 0.9293(2) 0.39464(16) 0.0346(12) Uani 1 1 d . . .
C25' C 0.3093(5) 0.9779(2) 0.40797(17) 0.0578(17) Uani 1 1 d . . .
H25' H 0.3163 0.9907 0.4373 0.069 Uiso 1 1 calc R . .
C26' C 0.2390(5) 1.0085(2) 0.37914(17) 0.0548(16) Uani 1 1 d . . .
H26' H 0.1965 1.0412 0.3889 0.066 Uiso 1 1 calc R . .
C27' C 0.2313(4) 0.9912(2) 0.33645(16) 0.0363(13) Uani 1 1 d . . .
H27' H 0.1845 1.0129 0.3166 0.044 Uiso 1 1 calc R . .
C28' C 0.4139(4) 1.0023(2) 0.24124(14) 0.0320(12) Uani 1 1 d . . .
H28' H 0.3631 1.0327 0.2484 0.038 Uiso 1 1 calc R . .
C29' C 0.5094(4) 1.0182(2) 0.22122(16) 0.0366(13) Uani 1 1 d . . .
H29' H 0.5251 1.0590 0.2156 0.044 Uiso 1 1 calc R . .
C30' C 0.5813(4) 0.9744(2) 0.20953(16) 0.0403(14) Uani 1 1 d . . .
H30' H 0.6461 0.9851 0.1950 0.048 Uiso 1 1 calc R . .
C31' C 0.5616(4) 0.9147(2) 0.21840(14) 0.0308(12) Uani 1 1 d . . .
H31' H 0.6119 0.8845 0.2102 0.037 Uiso 1 1 calc R . .
C32' C 0.3176(3) 0.65069(19) 0.28574(15) 0.0273(11) Uani 1 1 d . . .
H32' H 0.3054 0.6560 0.2553 0.033 Uiso 1 1 calc R . .
C33' C 0.2569(4) 0.60878(19) 0.30794(17) 0.0313(12) Uani 1 1 d . . .
H33' H 0.2028 0.5854 0.2925 0.038 Uiso 1 1 calc R . .
C34' C 0.2738(3) 0.60067(19) 0.35136(17) 0.0312(12) Uani 1 1 d . . .
H34' H 0.2318 0.5719 0.3663 0.037 Uiso 1 1 calc R . .
C35' C 0.3538(3) 0.63505(18) 0.37393(15) 0.0270(11) Uani 1 1 d . . .
H35' H 0.3653 0.6294 0.4043 0.032 Uiso 1 1 calc R . .
C36' C 0.6265(3) 0.61714(19) 0.36348(15) 0.0283(12) Uani 1 1 d . . .
H36' H 0.5646 0.5994 0.3486 0.034 Uiso 1 1 calc R . .
C37' C 0.7257(4) 0.5863(2) 0.36673(15) 0.0325(12) Uani 1 1 d . . .
H37' H 0.7319 0.5477 0.3541 0.039 Uiso 1 1 calc R . .
C38' C 0.8157(4) 0.61223(19) 0.38852(15) 0.0292(12) Uani 1 1 d . . .
H38' H 0.8835 0.5909 0.3910 0.035 Uiso 1 1 calc R . .
C39' C 1.0539(3) 0.7096(2) 0.37163(15) 0.0293(12) Uani 1 1 d . . .
H39' H 1.0629 0.6674 0.3714 0.035 Uiso 1 1 calc R . .
C40' C 1.1170(4) 0.7451(2) 0.34479(16) 0.0358(13) Uani 1 1 d . . .
H40' H 1.1687 0.7271 0.3264 0.043 Uiso 1 1 calc R . .
C41' C 1.1037(4) 0.8058(2) 0.34520(17) 0.0388(13) Uani 1 1 d . . .
H41' H 1.1462 0.8300 0.3268 0.047 Uiso 1 1 calc R . .
C42' C 1.0294(3) 0.8325(2) 0.37190(16) 0.0339(13) Uani 1 1 d . . .
H42' H 1.0219 0.8747 0.3725 0.041 Uiso 1 1 calc R . .
C43' C 0.4388(4) 0.7689(2) 0.50461(15) 0.0370(13) Uani 1 1 d . . .
H43' H 0.4812 0.7546 0.5290 0.044 Uiso 1 1 calc R . .
C44' C 0.3450(4) 0.7388(2) 0.49006(17) 0.0427(14) Uani 1 1 d . . .
H44' H 0.3236 0.7033 0.5043 0.051 Uiso 1 1 calc R . .
C45' C 0.2825(4) 0.7597(2) 0.45519(16) 0.0381(13) Uani 1 1 d . . .
H45' H 0.2177 0.7390 0.4454 0.046 Uiso 1 1 calc R . .
C46' C 0.3148(4) 0.8115(2) 0.43428(16) 0.0363(13) Uani 1 1 d . . .
H46' H 0.2713 0.8259 0.4101 0.044 Uiso 1 1 calc R . .
Cl2A Cl 0.1029(4) 0.8593(2) 0.55184(19) 0.0446(13) Uiso 0.40 1 d PD A 3
Cl3A Cl 0.1115(3) 0.96602(18) 0.49639(15) 0.0418(11) Uiso 0.40 1 d PD A 3
Cl4A Cl 0.1808(3) 0.92732(18) -0.04495(13) 0.0570(12) Uiso 0.50 1 d P B 1
Cl5A Cl 0.1072(2) 0.88977(14) 0.03810(10) 0.0448(8) Uiso 0.50 1 d P B 1
Cl6A Cl 0.1814(3) 1.01146(15) 0.02484(13) 0.0727(11) Uiso 0.50 1 d PD B 1
Cl2C Cl 0.1172(4) 0.8750(2) 0.56273(16) 0.0661(19) Uiso 0.40 1 d PD C 4
Cl3C Cl 0.1462(3) 0.94142(18) 0.48232(13) 0.0575(11) Uiso 0.40 1 d PD C 4
Cl4B Cl 0.1741(4) 0.90723(19) -0.03971(14) 0.0723(15) Uiso 0.50 1 d P B 2
Cl5B Cl 0.0948(3) 0.91653(15) 0.04770(11) 0.0601(10) Uiso 0.50 1 d P B 2
Cl6B Cl 0.1522(3) 1.02153(15) 0.00363(13) 0.0700(11) Uiso 0.50 1 d PD B 2
Cl2B Cl 0.1104(6) 0.8442(3) 0.5332(3) 0.065(3) Uiso 0.20 1 d PD D 5
Cl3B Cl 0.0853(5) 0.9647(3) 0.5102(3) 0.041(2) Uiso 0.20 1 d PD E 5
C1GC C 0.2083(7) 0.8947(5) 0.5216(3) 0.034(4) Uiso 0.40 1 d PD C 4
H1GC H 0.2334 0.8574 0.5072 0.041 Uiso 0.40 1 calc PR C 4
C1GA C 0.1803(6) 0.9034(3) 0.5153(3) 0.059(4) Uiso 0.60 1 d PD A 3
H1GA H 0.1968 0.8778 0.4897 0.071 Uiso 0.60 1 calc PR A 3
C2G C 0.1904(4) 0.94124(19) 0.01062(15) 0.0434(14) Uani 1 1 d D . .
H2G H 0.2678 0.9297 0.0195 0.052 Uiso 1 1 calc R B 1
Cl1C Cl 0.3252(4) 0.9337(2) 0.54226(17) 0.0492(18) Uiso 0.40 1 d PD C 4
Cl1A Cl 0.3060(3) 0.92071(15) 0.54270(11) 0.0505(12) Uiso 0.60 1 d PD A 3

loop_
_atom_site_aniso_label
_atom_site_aniso_U_11
_atom_site_aniso_U_22
_atom_site_aniso_U_33
_atom_site_aniso_U_23
_atom_site_aniso_U_13
_atom_site_aniso_U_12
O1 0.0296(17) 0.0287(18) 0.0226(18) 0.0020(14) 0.0001(14) -0.0094(15)
C1 0.015(2) 0.013(2) 0.034(3) -0.001(2) 0.004(2) -0.001(2)
O2 0.052(2) 0.0286(19) 0.027(2) -0.0065(16) 0.0137(16) -0.0174(17)
C2 0.018(2) 0.017(2) 0.022(3) -0.001(2) 0.001(2) 0.000(2)
O3 0.0278(17) 0.0359(19) 0.0164(18) -0.0005(15) 0.0000(14) -0.0033(15)
C3 0.018(2) 0.018(2) 0.032(3) -0.003(2) -0.002(2) -0.006(2)
O4 0.0221(17) 0.0279(18) 0.033(2) 0.0089(15) -0.0028(14) 0.0030(14)
C4 0.022(2) 0.019(3) 0.021(3) -0.002(2) 0.002(2) 0.000(2)
O5 0.0253(18) 0.033(2) 0.046(2) -0.0020(17) 0.0060(16) 0.0079(15)
C5 0.026(3) 0.028(3) 0.019(3) -0.002(2) 0.000(2) 0.002(2)
O6 0.0298(18) 0.048(2) 0.025(2) -0.0060(17) -0.0051(16) 0.0035(16)
C6 0.036(3) 0.036(3) 0.019(3) 0.000(2) 0.007(2) -0.020(2)
O7 0.0256(17) 0.0297(18) 0.0261(19) -0.0022(15) -0.0088(15) 0.0040(15)
C7 0.039(3) 0.035(3) 0.023(3) 0.006(2) -0.002(2) -0.008(3)
C8 0.022(3) 0.022(3) 0.027(3) -0.002(2) 0.002(2) -0.006(2)
C9 0.017(2) 0.018(2) 0.027(3) 0.003(2) 0.002(2) -0.007(2)
C10 0.020(2) 0.020(2) 0.022(3) -0.001(2) 0.004(2) 0.000(2)
C11 0.018(2) 0.023(3) 0.019(3) -0.006(2) 0.001(2) 0.000(2)
C12 0.024(3) 0.019(3) 0.023(3) -0.008(2) 0.003(2) -0.001(2)
C13 0.026(3) 0.027(3) 0.021(3) -0.009(2) 0.000(2) 0.005(2)
C14 0.022(3) 0.039(3) 0.026(3) -0.009(2) -0.003(2) 0.001(2)
C15 0.019(3) 0.039(3) 0.024(3) -0.006(2) -0.005(2) 0.006(2)
C16 0.014(2) 0.035(3) 0.029(3) -0.003(2) -0.002(2) 0.000(2)
C17 0.029(3) 0.031(3) 0.034(3) 0.000(2) -0.005(2) 0.004(2)
C18 0.030(3) 0.034(3) 0.030(3) 0.004(2) -0.002(2) 0.004(2)
C19 0.034(3) 0.045(3) 0.029(3) 0.006(3) -0.009(2) 0.011(3)
C20 0.030(3) 0.033(3) 0.021(3) 0.001(2) -0.007(2) 0.000(2)
C21 0.018(2) 0.027(3) 0.018(3) 0.003(2) 0.000(2) 0.000(2)
C22 0.018(2) 0.021(3) 0.019(3) 0.003(2) 0.009(2) -0.006(2)
C23 0.022(2) 0.029(3) 0.018(3) 0.000(2) -0.006(2) 0.000(2)
C24 0.018(2) 0.019(3) 0.024(3) -0.004(2) 0.001(2) 0.007(2)
C25 0.023(3) 0.020(3) 0.025(3) 0.000(2) 0.000(2) 0.009(2)
C26 0.022(3) 0.019(3) 0.032(3) 0.000(2) 0.002(2) -0.002(2)
C27 0.018(2) 0.023(3) 0.026(3) -0.007(2) -0.004(2) 0.001(2)
C28 0.063(4) 0.025(3) 0.038(3) -0.002(3) 0.022(3) -0.010(3)
C29 0.095(5) 0.024(3) 0.056(4) 0.003(3) 0.042(4) 0.012(3)
C30 0.054(4) 0.049(4) 0.051(4) 0.013(3) 0.033(3) 0.029(3)
C31 0.024(3) 0.058(4) 0.025(3) 0.005(3) 0.003(2) 0.002(3)
C32 0.031(3) 0.032(3) 0.027(3) 0.011(2) -0.002(2) -0.006(2)
C33 0.027(3) 0.025(3) 0.041(3) 0.012(3) -0.005(3) 0.008(2)
C34 0.027(3) 0.021(3) 0.038(3) 0.004(2) 0.001(2) 0.008(2)
C35 0.025(3) 0.026(3) 0.022(3) 0.001(2) 0.000(2) -0.005(2)
C36 0.024(3) 0.022(3) 0.030(3) -0.002(2) -0.003(2) 0.003(2)
C37 0.031(3) 0.026(3) 0.051(4) -0.004(3) -0.001(3) -0.004(3)
C38 0.022(3) 0.036(3) 0.041(3) -0.010(3) 0.001(2) -0.005(2)
C39 0.018(2) 0.042(3) 0.034(3) -0.004(3) -0.002(2) 0.002(2)
C40 0.016(3) 0.055(4) 0.035(3) -0.005(3) 0.001(2) 0.003(3)
C41 0.016(3) 0.051(4) 0.028(3) -0.015(3) -0.007(2) 0.011(3)
C42 0.016(2) 0.034(3) 0.036(3) -0.011(2) -0.002(2) 0.004(2)
C43 0.028(3) 0.030(3) 0.020(3) -0.006(2) -0.002(2) 0.006(2)
C44 0.030(3) 0.025(3) 0.026(3) -0.003(2) 0.005(2) 0.002(2)
C45 0.023(2) 0.027(3) 0.022(3) 0.004(2) 0.002(2) 0.002(2)
C46 0.022(3) 0.025(3) 0.020(3) 0.004(2) 0.000(2) -0.002(2)
O1' 0.0296(17) 0.0320(19) 0.0225(19) 0.0050(15) -0.0015(14) 0.0053(15)
C1' 0.031(3) 0.013(2) 0.029(3) -0.002(2) 0.000(2) 0.000(2)
O2' 0.0287(17) 0.0184(17) 0.0269(18) 0.0005(14) 0.0107(14) 0.0040(14)
C2' 0.028(3) 0.019(3) 0.024(3) 0.002(2) -0.002(2) 0.004(2)
O3' 0.0266(17) 0.0284(18) 0.0187(18) 0.0032(15) -0.0012(14) -0.0021(15)
C3' 0.022(2) 0.021(3) 0.029(3) 0.003(2) 0.000(2) 0.002(2)
O4' 0.0244(17) 0.0249(18) 0.035(2) -0.0089(15) -0.0043(14) 0.0011(14)
C4' 0.021(2) 0.027(3) 0.016(3) 0.005(2) -0.002(2) -0.003(2)
O5' 0.0299(19) 0.029(2) 0.055(2) -0.0112(17) 0.0073(17) -0.0043(16)
C5' 0.020(2) 0.026(3) 0.019(3) 0.007(2) -0.002(2) -0.003(2)
O6' 0.046(2) 0.036(2) 0.039(2) 0.0024(18) -0.0164(18) 0.0043(17)
C6' 0.022(2) 0.033(3) 0.020(3) 0.002(2) 0.002(2) 0.008(2)
O7' 0.041(2) 0.038(2) 0.024(2) 0.0056(16) -0.0056(16) 0.0054(17)
C7' 0.036(3) 0.031(3) 0.018(3) -0.001(2) -0.002(2) 0.010(2)
C8' 0.017(2) 0.022(3) 0.027(3) 0.000(2) 0.007(2) 0.003(2)
C9' 0.012(2) 0.015(2) 0.033(3) 0.002(2) 0.000(2) -0.001(2)
C10' 0.021(2) 0.021(2) 0.022(3) 0.003(2) 0.003(2) -0.002(2)
C11' 0.016(2) 0.023(3) 0.018(3) 0.002(2) 0.003(2) 0.000(2)
C12' 0.019(2) 0.014(2) 0.019(3) 0.000(2) 0.004(2) 0.001(2)
C13' 0.021(3) 0.026(3) 0.018(3) 0.005(2) -0.001(2) -0.005(2)
C14' 0.023(3) 0.032(3) 0.026(3) -0.002(2) -0.005(2) 0.004(2)
C15' 0.017(2) 0.030(3) 0.024(3) -0.002(2) -0.001(2) -0.001(2)
C16' 0.018(3) 0.034(3) 0.042(3) -0.001(3) 0.002(2) -0.001(2)
C17' 0.040(3) 0.020(3) 0.044(3) -0.005(2) -0.009(3) -0.004(2)
C18' 0.049(3) 0.028(3) 0.033(3) -0.003(2) -0.010(3) 0.016(3)
C19' 0.063(4) 0.046(3) 0.019(3) -0.006(3) -0.015(3) 0.007(3)
C20' 0.058(4) 0.044(3) 0.026(3) 0.003(3) -0.011(3) 0.006(3)
C21' 0.035(3) 0.042(3) 0.014(3) -0.002(2) 0.006(2) 0.010(3)
C22' 0.043(3) 0.031(3) 0.017(3) -0.003(2) 0.003(2) 0.004(3)
C23' 0.052(3) 0.039(3) 0.026(3) 0.003(3) -0.006(3) 0.003(3)
C24' 0.052(3) 0.024(3) 0.027(3) 0.000(2) -0.004(3) 0.002(3)
C25' 0.112(5) 0.039(3) 0.021(3) -0.004(3) -0.014(3) 0.028(4)
C26' 0.094(5) 0.035(3) 0.034(4) -0.010(3) -0.011(3) 0.035(3)
C27' 0.052(3) 0.025(3) 0.032(3) 0.000(2) -0.004(3) 0.011(3)
C28' 0.040(3) 0.028(3) 0.027(3) 0.004(2) -0.004(2) 0.005(2)
C29' 0.039(3) 0.032(3) 0.039(3) 0.009(3) -0.002(3) -0.012(3)
C30' 0.031(3) 0.048(4) 0.042(3) 0.019(3) 0.007(3) -0.010(3)
C31' 0.027(3) 0.042(3) 0.024(3) 0.010(2) 0.002(2) 0.004(2)
C32' 0.027(3) 0.023(3) 0.031(3) -0.005(2) -0.005(2) 0.001(2)
C33' 0.024(3) 0.027(3) 0.042(4) -0.003(3) -0.007(2) 0.000(2)
C34' 0.023(3) 0.020(3) 0.050(4) 0.009(3) -0.001(2) -0.004(2)
C35' 0.021(2) 0.025(3) 0.036(3) 0.002(2) 0.003(2) 0.002(2)
C36' 0.020(3) 0.023(3) 0.041(3) -0.007(2) -0.003(2) -0.002(2)
C37' 0.034(3) 0.022(3) 0.042(3) -0.008(2) 0.005(2) 0.001(2)
C38' 0.027(3) 0.025(3) 0.036(3) 0.006(2) 0.002(2) 0.005(2)
C39' 0.020(2) 0.034(3) 0.034(3) 0.006(2) -0.002(2) 0.000(2)
C40' 0.018(3) 0.050(4) 0.040(3) 0.003(3) 0.004(2) 0.005(3)
C41' 0.018(3) 0.048(4) 0.050(4) 0.012(3) -0.002(2) -0.002(3)
C42' 0.019(3) 0.032(3) 0.051(4) 0.009(3) -0.003(3) -0.004(2)
C43' 0.044(3) 0.046(3) 0.021(3) 0.006(3) 0.002(2) 0.011(3)
C44' 0.050(4) 0.045(3) 0.033(3) 0.006(3) 0.011(3) -0.004(3)
C45' 0.041(3) 0.044(3) 0.029(3) -0.006(3) 0.001(3) -0.002(3)
C46' 0.041(3) 0.039(3) 0.029(3) -0.004(3) -0.002(3) 0.009(3)
C2G 0.040(3) 0.059(4) 0.032(3) -0.001(3) 0.004(3) -0.008(3)

loop_
_atom_type_symbol
_atom_type_description
_atom_type_scat_dispersion_real
_atom_type_scat_dispersion_imag
_atom_type_scat_source
C C 0.0033 0.0016 'International Tables Vol C Tables 4.2.6.8 and 6.1.1.4'
H H 0.0000 0.0000 'International Tables Vol C Tables 4.2.6.8 and 6.1.1.4'
O O 0.0106 0.0060 'International Tables Vol C Tables 4.2.6.8 and 6.1.1.4'
Cl Cl 0.1484 0.1585 'International Tables Vol C Tables 4.2.6.8 and 6.1.1.4'

loop_
_geom_angle_atom_site_label_1
_geom_angle_atom_site_label_2
_geom_angle_atom_site_label_3
_geom_angle
_geom_angle_site_symmetry_1
_geom_angle_site_symmetry_3
_geom_angle_publ_flag
O1 C1 C2 122.7(4) . . ?
O1 C1 C24 114.7(4) . . ?
C2 C1 C24 122.6(4) . . ?
C5 O2 C6 118.2(3) . . ?
C1 C2 C27 118.0(4) . . ?
C1 C2 C3 122.1(4) . . ?
C27 C2 C3 119.9(4) . . ?
C8 O3 C7 118.0(3) . . ?
C4 C3 C2 114.6(3) . . ?
C28 C4 C5 117.2(4) . . ?
C28 C4 C3 120.3(4) . . ?
C5 C4 C3 122.5(4) . . ?
C16 O5 C17 119.0(3) . . ?
O2 C5 C4 115.5(4) . . ?
O2 C5 C31 122.5(4) . . ?
C4 C5 C31 121.9(4) . . ?
C19 O6 C18 114.8(3) . . ?
O2 C6 C7 106.1(3) . . ?
C21 O7 C20 118.6(3) . . ?
O3 C7 C6 108.4(4) . . ?
O3 C8 C32 123.8(4) . . ?
O3 C8 C9 116.1(4) . . ?
C32 C8 C9 120.1(4) . . ?
C35 C9 C8 117.6(4) . . ?
C35 C9 C10 120.6(4) . . ?
C8 C9 C10 121.7(4) . . ?
C9 C10 C11 114.4(3) . . ?
C36 C11 C12 118.1(4) . . ?
C36 C11 C10 123.0(4) . . ?
C12 C11 C10 118.9(4) . . ?
O4 C12 C11 115.7(4) . . ?
O4 C12 C13 121.9(4) . . ?
C11 C12 C13 122.3(4) . . ?
C12 C13 C38 117.4(4) . . ?
C12 C13 C14 122.9(4) . . ?
C38 C13 C14 119.7(4) . . ?
C15 C14 C13 114.4(4) . . ?
C39 C15 C16 117.4(4) . . ?
C39 C15 C14 120.9(4) . . ?
C16 C15 C14 121.7(4) . . ?
C42 C16 O5 123.3(4) . . ?
C42 C16 C15 121.8(4) . . ?
O5 C16 C15 114.9(4) . . ?
O5 C17 C18 107.3(4) . . ?
O6 C18 C17 108.9(4) . . ?
O6 C19 C20 114.3(4) . . ?
O7 C20 C19 107.3(3) . . ?
O7 C21 C43 124.3(4) . . ?
O7 C21 C22 114.7(4) . . ?
C43 C21 C22 121.0(4) . . ?
C46 C22 C21 118.5(4) . . ?
C46 C22 C23 123.9(4) . . ?
C21 C22 C23 117.6(4) . . ?
C24 C23 C22 116.7(3) . . ?
C1 C24 C25 117.1(4) . . ?
C1 C24 C23 122.2(4) . . ?
C25 C24 C23 120.7(4) . . ?
C26 C25 C24 121.7(4) . . ?
C25 C26 C27 119.1(4) . . ?
C26 C27 C2 121.4(4) . . ?
C29 C28 C4 121.8(5) . . ?
C30 C29 C28 120.0(5) . . ?
C29 C30 C31 120.4(5) . . ?
C30 C31 C5 118.7(5) . . ?
C33 C32 C8 120.5(4) . . ?
C34 C33 C32 120.0(4) . . ?
C33 C34 C35 119.6(4) . . ?
C34 C35 C9 122.2(4) . . ?
C11 C36 C37 121.3(4) . . ?
C38 C37 C36 118.7(4) . . ?
C37 C38 C13 122.1(4) . . ?
C40 C39 C15 122.2(4) . . ?
C41 C40 C39 119.0(5) . . ?
C40 C41 C42 121.1(4) . . ?
C16 C42 C41 118.5(4) . . ?
C21 C43 C44 119.1(4) . . ?
C45 C44 C43 120.9(4) . . ?
C44 C45 C46 119.2(4) . . ?
C22 C46 C45 121.3(4) . . ?
O1' C1' C2' 123.4(4) . . ?
O1' C1' C24' 115.2(4) . . ?
C2' C1' C24' 121.4(4) . . ?
C5' O2' C6' 118.1(3) . . ?
C27' C2' C1' 118.2(4) . . ?
C27' C2' C3' 120.8(4) . . ?
C1' C2' C3' 121.0(4) . . ?
C8' O3' C7' 117.5(3) . . ?
C2' C3' C4' 114.0(3) . . ?
C5' C4' C28' 116.3(4) . . ?
C5' C4' C3' 122.5(4) . . ?
C28' C4' C3' 121.2(4) . . ?
C16' O5' C17' 119.3(3) . . ?
C31' C5' O2' 122.4(4) . . ?
C31' C5' C4' 122.8(4) . . ?
O2' C5' C4' 114.7(4) . . ?
C19' O6' C18' 114.9(4) . . ?
O2' C6' C7' 106.4(3) . . ?
C21' O7' C20' 118.9(4) . . ?
O3' C7' C6' 108.6(3) . . ?
O3' C8' C32' 122.7(4) . . ?
O3' C8' C9' 116.2(4) . . ?
C32' C8' C9' 121.1(4) . . ?
C35' C9' C8' 117.9(4) . . ?
C35' C9' C10' 119.3(4) . . ?
C8' C9' C10' 122.7(4) . . ?
C9' C10' C11' 113.5(3) . . ?
C36' C11' C12' 118.0(4) . . ?
C36' C11' C10' 122.5(4) . . ?
C12' C11' C10' 119.5(4) . . ?
O4' C12' C13' 122.1(4) . . ?
O4' C12' C11' 115.5(3) . . ?
C13' C12' C11' 122.4(4) . . ?
C12' C13' C38' 117.5(4) . . ?
C12' C13' C14' 123.6(4) . . ?
C38' C13' C14' 119.0(4) . . ?
C15' C14' C13' 113.3(4) . . ?
C16' C15' C39' 118.2(4) . . ?
C16' C15' C14' 121.7(4) . . ?
C39' C15' C14' 120.1(4) . . ?
C15' C16' C42' 121.5(4) . . ?
C15' C16' O5' 114.4(4) . . ?
C42' C16' O5' 124.1(4) . . ?
O5' C17' C18' 106.6(4) . . ?
O6' C18' C17' 108.4(4) . . ?
O6' C19' C20' 114.5(4) . . ?
O7' C20' C19' 107.7(4) . . ?
O7' C21' C43' 124.5(4) . . ?
O7' C21' C22' 114.3(4) . . ?
C43' C21' C22' 121.2(5) . . ?
C46' C22' C21' 117.8(4) . . ?
C46' C22' C23' 124.0(4) . . ?
C21' C22' C23' 118.1(4) . . ?
C24' C23' C22' 116.4(4) . . ?
C25' C24' C1' 118.4(4) . . ?
C25' C24' C23' 120.5(4) . . ?
C1' C24' C23' 121.1(4) . . ?
C24' C25' C26' 121.0(5) . . ?
C27' C26' C25' 119.5(5) . . ?
C26' C27' C2' 121.5(5) . . ?
C29' C28' C4' 122.2(4) . . ?
C30' C29' C28' 119.2(4) . . ?
C29' C30' C31' 121.4(4) . . ?
C30' C31' C5' 118.1(4) . . ?
C33' C32' C8' 119.1(4) . . ?
C34' C33' C32' 121.0(4) . . ?
C33' C34' C35' 119.3(4) . . ?
C9' C35' C34' 121.6(4) . . ?
C37' C36' C11' 121.1(4) . . ?
C38' C37' C36' 119.3(4) . . ?
C37' C38' C13' 121.6(4) . . ?
C15' C39' C40' 120.8(4) . . ?
C41' C40' C39' 119.3(4) . . ?
C40' C41' C42' 121.0(5) . . ?
C41' C42' C16' 119.1(4) . . ?
C44' C43' C21' 119.5(5) . . ?
C45' C44' C43' 120.6(5) . . ?
C44' C45' C46' 119.4(5) . . ?
C22' C46' C45' 121.4(5) . . ?
Cl3C C1GC Cl1C 105.8(5) . . ?
Cl3C C1GC Cl2C 112.5(6) . . ?
Cl1C C1GC Cl2C 112.4(6) . . ?
Cl3A C1GA Cl1A 112.4(4) . . ?
Cl3A C1GA Cl2A 113.8(4) . . ?
Cl1A C1GA Cl2A 106.6(5) . . ?
Cl6A C2G Cl4B 130.9(3) . . ?
Cl6A C2G Cl4A 115.7(3) . . ?
Cl4B C2G Cl4A 16.07(19) . . ?
Cl6A C2G Cl5B 94.3(3) . . ?
Cl4B C2G Cl5B 113.1(3) . . ?
Cl4A C2G Cl5B 124.6(3) . . ?
Cl6A C2G Cl5A 116.8(3) . . ?
Cl4B C2G Cl5A 95.6(3) . . ?
Cl4A C2G Cl5A 109.8(3) . . ?
Cl5B C2G Cl5A 22.50(13) . . ?
Cl6A C2G Cl6B 24.10(16) . . ?
Cl4B C2G Cl6B 107.5(3) . . ?
Cl4A C2G Cl6B 93.0(3) . . ?
Cl5B C2G Cl6B 102.2(3) . . ?
Cl5A C2G Cl6B 122.6(3) . . ?

loop_
_geom_bond_atom_site_label_1
_geom_bond_atom_site_label_2
_geom_bond_distance
_geom_bond_site_symmetry_2
_geom_bond_publ_flag
O1 C1 1.381(4) . ?
C1 C2 1.388(5) . ?
C1 C24 1.398(6) . ?
O2 C5 1.380(5) . ?
O2 C6 1.443(5) . ?
C2 C27 1.389(5) . ?
C2 C3 1.515(6) . ?
O3 C8 1.372(5) . ?
O3 C7 1.429(5) . ?
C3 C4 1.500(5) . ?
O4 C12 1.382(5) . ?
C4 C28 1.379(6) . ?
C4 C5 1.386(5) . ?
O5 C16 1.386(5) . ?
O5 C17 1.441(5) . ?
C5 C31 1.387(6) . ?
O6 C19 1.419(5) . ?
O6 C18 1.428(5) . ?
C6 C7 1.498(6) . ?
O7 C21 1.376(5) . ?
O7 C20 1.428(4) . ?
C8 C32 1.389(6) . ?
C8 C9 1.405(6) . ?
C9 C35 1.383(5) . ?
C9 C10 1.505(5) . ?
C10 C11 1.523(5) . ?
C11 C36 1.382(5) . ?
C11 C12 1.391(5) . ?
C12 C13 1.392(5) . ?
C13 C38 1.395(6) . ?
C13 C14 1.519(6) . ?
C14 C15 1.517(6) . ?
C15 C39 1.384(6) . ?
C15 C16 1.399(6) . ?
C16 C42 1.385(6) . ?
C17 C18 1.502(6) . ?
C19 C20 1.502(5) . ?
C21 C43 1.386(6) . ?
C21 C22 1.398(5) . ?
C22 C46 1.381(5) . ?
C22 C23 1.514(5) . ?
C23 C24 1.504(5) . ?
C24 C25 1.397(5) . ?
C25 C26 1.384(5) . ?
C26 C27 1.386(6) . ?
C28 C29 1.373(7) . ?
C29 C30 1.367(7) . ?
C30 C31 1.381(6) . ?
C32 C33 1.379(6) . ?
C33 C34 1.374(6) . ?
C34 C35 1.379(5) . ?
C36 C37 1.400(6) . ?
C37 C38 1.374(6) . ?
C39 C40 1.380(6) . ?
C40 C41 1.375(6) . ?
C41 C42 1.392(6) . ?
C43 C44 1.392(5) . ?
C44 C45 1.376(5) . ?
C45 C46 1.394(5) . ?
O1' C1' 1.380(5) . ?
C1' C2' 1.392(6) . ?
C1' C24' 1.393(6) . ?
O2' C5' 1.387(5) . ?
O2' C6' 1.426(4) . ?
C2' C27' 1.381(6) . ?
C2' C3' 1.505(6) . ?
O3' C8' 1.381(5) . ?
O3' C7' 1.429(5) . ?
C3' C4' 1.507(5) . ?
O4' C12' 1.375(4) . ?
C4' C5' 1.392(5) . ?
C4' C28' 1.399(5) . ?
O5' C16' 1.388(5) . ?
O5' C17' 1.447(5) . ?
C5' C31' 1.387(6) . ?
O6' C19' 1.416(6) . ?
O6' C18' 1.417(5) . ?
C6' C7' 1.495(5) . ?
O7' C21' 1.381(5) . ?
O7' C20' 1.421(5) . ?
C8' C32' 1.394(6) . ?
C8' C9' 1.394(6) . ?
C9' C35' 1.382(5) . ?
C9' C10' 1.510(5) . ?
C10' C11' 1.526(5) . ?
C11' C36' 1.389(5) . ?
C11' C12' 1.395(5) . ?
C12' C13' 1.391(5) . ?
C13' C38' 1.394(6) . ?
C13' C14' 1.528(5) . ?
C14' C15' 1.521(6) . ?
C15' C16' 1.384(6) . ?
C15' C39' 1.388(6) . ?
C16' C42' 1.383(6) . ?
C17' C18' 1.488(6) . ?
C19' C20' 1.498(6) . ?
C21' C43' 1.383(6) . ?
C21' C22' 1.394(6) . ?
C22' C46' 1.383(6) . ?
C22' C23' 1.517(6) . ?
C23' C24' 1.510(6) . ?
C24' C25' 1.381(6) . ?
C25' C26' 1.385(6) . ?
C26' C27' 1.372(6) . ?
C28' C29' 1.381(6) . ?
C29' C30' 1.369(6) . ?
C30' C31' 1.385(6) . ?
C32' C33' 1.389(6) . ?
C33' C34' 1.358(6) . ?
C34' C35' 1.399(6) . ?
C36' C37' 1.386(5) . ?
C37' C38' 1.384(6) . ?
C39' C40' 1.397(6) . ?
C40' C41' 1.368(6) . ?
C41' C42' 1.380(6) . ?
C43' C44' 1.379(6) . ?
C44' C45' 1.372(6) . ?
C45' C46' 1.390(6) . ?
Cl2A C1GA 1.792(7) . ?
Cl3A C1GA 1.719(7) . ?
Cl4A C2G 1.741(6) . ?
Cl5A C2G 1.769(5) . ?
Cl6A C2G 1.636(5) . ?
Cl2C C1GC 1.772(8) . ?
Cl3C C1GC 1.746(9) . ?
Cl4B C2G 1.732(6) . ?
Cl5B C2G 1.751(5) . ?
Cl6B C2G 1.865(5) . ?
C1GC Cl1C 1.759(8) . ?
C1GA Cl1A 1.754(7) . ?

loop_
_geom_torsion_atom_site_label_1
_geom_torsion_atom_site_label_2
_geom_torsion_atom_site_label_3
_geom_torsion_atom_site_label_4
_geom_torsion
_geom_torsion_site_symmetry_1
_geom_torsion_site_symmetry_2
_geom_torsion_site_symmetry_3
_geom_torsion_site_symmetry_4
_geom_torsion_publ_flag
O1 C1 C2 C27 178.2(3) . . . . ?
C24 C1 C2 C27 -0.3(6) . . . . ?
O1 C1 C2 C3 -2.0(6) . . . . ?
C24 C1 C2 C3 179.4(4) . . . . ?
C1 C2 C3 C4 -76.9(5) . . . . ?
C27 C2 C3 C4 102.8(4) . . . . ?
C2 C3 C4 C28 -79.4(5) . . . . ?
C2 C3 C4 C5 102.4(5) . . . . ?
C6 O2 C5 C4 144.5(4) . . . . ?
C6 O2 C5 C31 -38.4(6) . . . . ?
C28 C4 C5 O2 179.6(4) . . . . ?
C3 C4 C5 O2 -2.2(6) . . . . ?
C28 C4 C5 C31 2.5(6) . . . . ?
C3 C4 C5 C31 -179.3(4) . . . . ?
C5 O2 C6 C7 -153.0(4) . . . . ?
C8 O3 C7 C6 164.6(3) . . . . ?
O2 C6 C7 O3 -62.8(4) . . . . ?
C7 O3 C8 C32 7.5(6) . . . . ?
C7 O3 C8 C9 -171.8(3) . . . . ?
O3 C8 C9 C35 178.7(3) . . . . ?
C32 C8 C9 C35 -0.7(6) . . . . ?
O3 C8 C9 C10 -2.5(6) . . . . ?
C32 C8 C9 C10 178.2(4) . . . . ?
C35 C9 C10 C11 93.1(4) . . . . ?
C8 C9 C10 C11 -85.7(5) . . . . ?
C9 C10 C11 C36 0.2(6) . . . . ?
C9 C10 C11 C12 -179.2(4) . . . . ?
C36 C11 C12 O4 -178.1(4) . . . . ?
C10 C11 C12 O4 1.3(5) . . . . ?
C36 C11 C12 C13 0.5(6) . . . . ?
C10 C11 C12 C13 179.9(4) . . . . ?
O4 C12 C13 C38 178.7(4) . . . . ?
C11 C12 C13 C38 0.2(6) . . . . ?
O4 C12 C13 C14 -2.2(6) . . . . ?
C11 C12 C13 C14 179.3(4) . . . . ?
C12 C13 C14 C15 -86.5(5) . . . . ?
C38 C13 C14 C15 92.5(5) . . . . ?
C13 C14 C15 C39 -81.9(5) . . . . ?
C13 C14 C15 C16 99.2(5) . . . . ?
C17 O5 C16 C42 -11.1(6) . . . . ?
C17 O5 C16 C15 171.1(4) . . . . ?
C39 C15 C16 C42 -1.1(6) . . . . ?
C14 C15 C16 C42 177.8(4) . . . . ?
C39 C15 C16 O5 176.7(4) . . . . ?
C14 C15 C16 O5 -4.4(6) . . . . ?
C16 O5 C17 C18 -178.5(4) . . . . ?
C19 O6 C18 C17 -178.8(3) . . . . ?
O5 C17 C18 O6 62.9(4) . . . . ?
C18 O6 C19 C20 82.4(5) . . . . ?
C21 O7 C20 C19 -178.7(3) . . . . ?
O6 C19 C20 O7 -75.1(5) . . . . ?
C20 O7 C21 C43 -0.3(6) . . . . ?
C20 O7 C21 C22 179.3(3) . . . . ?
O7 C21 C22 C46 179.7(3) . . . . ?
C43 C21 C22 C46 -0.6(6) . . . . ?
O7 C21 C22 C23 1.2(5) . . . . ?
C43 C21 C22 C23 -179.1(4) . . . . ?
C46 C22 C23 C24 9.4(6) . . . . ?
C21 C22 C23 C24 -172.2(4) . . . . ?
O1 C1 C24 C25 -176.3(3) . . . . ?
C2 C1 C24 C25 2.4(6) . . . . ?
O1 C1 C24 C23 6.1(5) . . . . ?
C2 C1 C24 C23 -175.2(4) . . . . ?
C22 C23 C24 C1 -84.7(5) . . . . ?
C22 C23 C24 C25 97.8(4) . . . . ?
C1 C24 C25 C26 -2.5(6) . . . . ?
C23 C24 C25 C26 175.1(4) . . . . ?
C24 C25 C26 C27 0.5(6) . . . . ?
C25 C26 C27 C2 1.7(6) . . . . ?
C1 C2 C27 C26 -1.8(6) . . . . ?
C3 C2 C27 C26 178.5(4) . . . . ?
C5 C4 C28 C29 -1.8(7) . . . . ?
C3 C4 C28 C29 179.8(5) . . . . ?
C4 C28 C29 C30 0.5(8) . . . . ?
C28 C29 C30 C31 0.3(8) . . . . ?
C29 C30 C31 C5 0.3(7) . . . . ?
O2 C5 C31 C30 -178.6(4) . . . . ?
C4 C5 C31 C30 -1.7(7) . . . . ?
O3 C8 C32 C33 -178.9(4) . . . . ?
C9 C8 C32 C33 0.4(6) . . . . ?
C8 C32 C33 C34 -0.3(6) . . . . ?
C32 C33 C34 C35 0.4(6) . . . . ?
C33 C34 C35 C9 -0.7(6) . . . . ?
C8 C9 C35 C34 0.8(6) . . . . ?
C10 C9 C35 C34 -178.0(4) . . . . ?
C12 C11 C36 C37 -0.5(6) . . . . ?
C10 C11 C36 C37 -179.9(4) . . . . ?
C11 C36 C37 C38 -0.2(7) . . . . ?
C36 C37 C38 C13 1.0(7) . . . . ?
C12 C13 C38 C37 -1.0(7) . . . . ?
C14 C13 C38 C37 180.0(4) . . . . ?
C16 C15 C39 C40 0.9(7) . . . . ?
C14 C15 C39 C40 -178.1(4) . . . . ?
C15 C39 C40 C41 -0.1(7) . . . . ?
C39 C40 C41 C42 -0.4(7) . . . . ?
O5 C16 C42 C41 -177.0(4) . . . . ?
C15 C16 C42 C41 0.7(7) . . . . ?
C40 C41 C42 C16 0.1(6) . . . . ?
O7 C21 C43 C44 -179.4(4) . . . . ?
C22 C21 C43 C44 1.0(6) . . . . ?
C21 C43 C44 C45 -1.5(6) . . . . ?
C43 C44 C45 C46 1.6(6) . . . . ?
C21 C22 C46 C45 0.7(6) . . . . ?
C23 C22 C46 C45 179.1(4) . . . . ?
C44 C45 C46 C22 -1.2(6) . . . . ?
O1' C1' C2' C27' 177.3(4) . . . . ?
C24' C1' C2' C27' -2.9(6) . . . . ?
O1' C1' C2' C3' -5.9(6) . . . . ?
C24' C1' C2' C3' 173.9(4) . . . . ?
C27' C2' C3' C4' 105.6(5) . . . . ?
C1' C2' C3' C4' -71.2(5) . . . . ?
C2' C3' C4' C5' 105.3(5) . . . . ?
C2' C3' C4' C28' -73.6(5) . . . . ?
C6' O2' C5' C31' -20.3(6) . . . . ?
C6' O2' C5' C4' 162.3(4) . . . . ?
C28' C4' C5' C31' -1.0(6) . . . . ?
C3' C4' C5' C31' -180.0(4) . . . . ?
C28' C4' C5' O2' 176.4(4) . . . . ?
C3' C4' C5' O2' -2.6(6) . . . . ?
C5' O2' C6' C7' -167.6(3) . . . . ?
C8' O3' C7' C6' 167.8(3) . . . . ?
O2' C6' C7' O3' -68.2(4) . . . . ?
C7' O3' C8' C32' 2.6(5) . . . . ?
C7' O3' C8' C9' -177.9(3) . . . . ?
O3' C8' C9' C35' 179.2(3) . . . . ?
C32' C8' C9' C35' -1.3(6) . . . . ?
O3' C8' C9' C10' -5.3(6) . . . . ?
C32' C8' C9' C10' 174.2(4) . . . . ?
C35' C9' C10' C11' 83.4(5) . . . . ?
C8' C9' C10' C11' -92.1(5) . . . . ?
C9' C10' C11' C36' -0.9(6) . . . . ?
C9' C10' C11' C12' 178.9(4) . . . . ?
C36' C11' C12' O4' -178.6(4) . . . . ?
C10' C11' C12' O4' 1.5(5) . . . . ?
C36' C11' C12' C13' 1.0(6) . . . . ?
C10' C11' C12' C13' -178.9(4) . . . . ?
O4' C12' C13' C38' 178.2(4) . . . . ?
C11' C12' C13' C38' -1.4(6) . . . . ?
O4' C12' C13' C14' -3.4(6) . . . . ?
C11' C12' C13' C14' 177.0(4) . . . . ?
C12' C13' C14' C15' -85.3(5) . . . . ?
C38' C13' C14' C15' 93.1(5) . . . . ?
C13' C14' C15' C16' 97.0(5) . . . . ?
C13' C14' C15' C39' -84.6(5) . . . . ?
C39' C15' C16' C42' -1.9(7) . . . . ?
C14' C15' C16' C42' 176.5(4) . . . . ?
C39' C15' C16' O5' 177.5(4) . . . . ?
C14' C15' C16' O5' -4.1(6) . . . . ?
C17' O5' C16' C15' 170.1(4) . . . . ?
C17' O5' C16' C42' -10.6(6) . . . . ?
C16' O5' C17' C18' 178.5(4) . . . . ?
C19' O6' C18' C17' 172.1(4) . . . . ?
O5' C17' C18' O6' 63.4(5) . . . . ?
C18' O6' C19' C20' 83.8(5) . . . . ?
C21' O7' C20' C19' 173.4(4) . . . . ?
O6' C19' C20' O7' -72.9(5) . . . . ?
C20' O7' C21' C43' -0.2(6) . . . . ?
C20' O7' C21' C22' 179.4(4) . . . . ?
O7' C21' C22' C46' -179.9(4) . . . . ?
C43' C21' C22' C46' -0.4(6) . . . . ?
O7' C21' C22' C23' 1.5(6) . . . . ?
C43' C21' C22' C23' -178.9(4) . . . . ?
C46' C22' C23' C24' 15.3(7) . . . . ?
C21' C22' C23' C24' -166.2(4) . . . . ?
O1' C1' C24' C25' -177.5(4) . . . . ?
C2' C1' C24' C25' 2.7(7) . . . . ?
O1' C1' C24' C23' 5.5(6) . . . . ?
C2' C1' C24' C23' -174.3(4) . . . . ?
C22' C23' C24' C25' 97.6(6) . . . . ?
C22' C23' C24' C1' -85.4(6) . . . . ?
C1' C24' C25' C26' -0.3(8) . . . . ?
C23' C24' C25' C26' 176.8(5) . . . . ?
C24' C25' C26' C27' -1.8(9) . . . . ?
C25' C26' C27' C2' 1.6(8) . . . . ?
C1' C2' C27' C26' 0.7(7) . . . . ?
C3' C2' C27' C26' -176.1(5) . . . . ?
C5' C4' C28' C29' -0.7(6) . . . . ?
C3' C4' C28' C29' 178.3(4) . . . . ?
C4' C28' C29' C30' 2.0(7) . . . . ?
C28' C29' C30' C31' -1.7(7) . . . . ?
C29' C30' C31' C5' 0.1(7) . . . . ?
O2' C5' C31' C30' -175.9(4) . . . . ?
C4' C5' C31' C30' 1.3(7) . . . . ?
O3' C8' C32' C33' -179.6(3) . . . . ?
C9' C8' C32' C33' 1.0(6) . . . . ?
C8' C32' C33' C34' -0.3(6) . . . . ?
C32' C33' C34' C35' -0.1(6) . . . . ?
C8' C9' C35' C34' 0.9(6) . . . . ?
C10' C9' C35' C34' -174.7(4) . . . . ?
C33' C34' C35' C9' -0.2(6) . . . . ?
C12' C11' C36' C37' -0.3(6) . . . . ?
C10' C11' C36' C37' 179.5(4) . . . . ?
C11' C36' C37' C38' 0.2(7) . . . . ?
C36' C37' C38' C13' -0.6(7) . . . . ?
C12' C13' C38' C37' 1.2(6) . . . . ?
C14' C13' C38' C37' -177.3(4) . . . . ?
C16' C15' C39' C40' 0.8(6) . . . . ?
C14' C15' C39' C40' -177.7(4) . . . . ?
C15' C39' C40' C41' 0.0(7) . . . . ?
C39' C40' C41' C42' 0.4(7) . . . . ?
C40' C41' C42' C16' -1.5(7) . . . . ?
C15' C16' C42' C41' 2.3(7) . . . . ?
O5' C16' C42' C41' -177.0(4) . . . . ?
O7' C21' C43' C44' -179.6(4) . . . . ?
C22' C21' C43' C44' 0.9(7) . . . . ?
C21' C43' C44' C45' -0.9(7) . . . . ?
C43' C44' C45' C46' 0.4(7) . . . . ?
C21' C22' C46' C45' -0.1(7) . . . . ?
C23' C22' C46' C45' 178.4(4) . . . . ?
C44' C45' C46' C22' 0.0(7) . . . . ?
